data_7114962
loop_
_publ_author_name
'Che, Chi-Ming'
'Wan, Chun-Wai'
'Lin, Wei-Zhu'
'Yu, Wing-Yiu'
'Zhou, Zhong-Yuan'
'Lai, W.-Y.'
'Lee, S.-T.'

_publ_section_title
;
 Highly luminous substituted bipyrroles
;
_journal_issue 8
_journal_name_full 'Chemical Communications'
_journal_page_first 721
_journal_paper_doi 10.1039/b009687n
_journal_year 2001
_chemical_formula_sum 'C32 H32 N2 O8'
_chemical_formula_weight 572.60
_chemical_name_systematic
; 
? 
;
_space_group_IT_number 72
_symmetry_cell_setting orthorhombic
_symmetry_space_group_name_Hall '-I 2 2c'
_symmetry_space_group_name_H-M 'I b a m'
_atom_sites_solution_hydrogens geom
_atom_sites_solution_primary direct
_atom_sites_solution_secondary difmap
_audit_creation_method SHELXL-97
_cell_angle_alpha 90.00
_cell_angle_beta 90.00
_cell_angle_gamma 90.00
_cell_formula_units_Z 4
_cell_length_a 14.3634(19)
_cell_length_b 27.535(4)
_cell_length_c 7.2722(10)
_cell_measurement_reflns_used CCD
_cell_measurement_temperature 293(2)
_cell_measurement_theta_max 27.5
_cell_measurement_theta_min 1
_cell_volume 2876.1(7)
_computing_cell_refinement 'BRUKER SMART'
_computing_data_collection 'BRUKER SMART'
_computing_data_reduction SHELXTL
_computing_molecular_graphics SHELXTL
_computing_publication_material SHELXTL
_computing_structure_refinement 'SHELXL-97 (Sheldrick, 1997)'
_computing_structure_solution 'SHELXS-97 (Sheldrick, 1990)'
_diffrn_ambient_temperature 293(2)
_diffrn_measured_fraction_theta_full 0.969
_diffrn_measured_fraction_theta_max 0.969
_diffrn_measurement_device_type 'BRUKER CCD AREA DETECTOR DDIFRACTOMETER'
_diffrn_measurement_method 'PHI and OMEGA SCAN'
_diffrn_radiation_monochromator graphite
_diffrn_radiation_source 'fine-focus sealed tube'
_diffrn_radiation_type MoK\a
_diffrn_radiation_wavelength 0.71073
_diffrn_reflns_av_R_equivalents 0.0561
_diffrn_reflns_av_sigmaI/netI 0.0354
_diffrn_reflns_limit_h_max 16
_diffrn_reflns_limit_h_min -18
_diffrn_reflns_limit_k_max 35
_diffrn_reflns_limit_k_min -34
_diffrn_reflns_limit_l_max 9
_diffrn_reflns_limit_l_min -9
_diffrn_reflns_number 9113
_diffrn_reflns_theta_full 27.56
_diffrn_reflns_theta_max 27.56
_diffrn_reflns_theta_min 2.63
_exptl_absorpt_coefficient_mu 0.096
_exptl_absorpt_correction_T_max 1.000
_exptl_absorpt_correction_T_min 0.637
_exptl_absorpt_correction_type SADABS
_exptl_crystal_colour COLORLESS
_exptl_crystal_density_diffrn 1.322
_exptl_crystal_density_method 'not measured'
_exptl_crystal_description NEEDLE
_exptl_crystal_F_000 1208
_exptl_crystal_size_max 0.22
_exptl_crystal_size_mid 0.08
_exptl_crystal_size_min 0.08
_refine_diff_density_max 0.302
_refine_diff_density_min -0.187
_refine_diff_density_rms 0.046
_refine_ls_extinction_coef 0.0013(2)
_refine_ls_extinction_expression Fc^*^=kFc[1+0.001xFc^2^\l^3^/sin(2\q)]^-1/4^
_refine_ls_extinction_method SHELXL
_refine_ls_goodness_of_fit_ref 0.963
_refine_ls_hydrogen_treatment mixed
_refine_ls_matrix_type full
_refine_ls_number_parameters 131
_refine_ls_number_reflns 1742
_refine_ls_number_restraints 0
_refine_ls_restrained_S_all 0.963
_refine_ls_R_factor_all 0.0901
_refine_ls_R_factor_gt 0.0536
_refine_ls_shift/su_max 0.007
_refine_ls_shift/su_mean 0.000
_refine_ls_structure_factor_coef Fsqd
_refine_ls_weighting_details 'calc w=1/[\s^2^(Fo^2^)+(0.1000P)^2^+0.0000P] where P=(Fo^2^+2Fc^2^)/3'
_refine_ls_weighting_scheme calc
_refine_ls_wR_factor_gt 0.1484
_refine_ls_wR_factor_ref 0.1674
_reflns_number_gt 1001
_reflns_number_total 1742
_reflns_threshold_expression >2sigma(I)
_cod_data_source_file b009687n.txt
_cod_data_source_block w15
_cod_depositor_comments
;
The following automatic conversions were performed:

'_symmetry_cell_setting' value 'Orthorhombic' changed to
'orthorhombic' according to
/usr/data/users/saulius/automatic-downloads/retrospective/RSC/lib/dictionaries/cif_core.dic
dictionary named 'cif_core.dic' version 2.4.2 from 2011-04-26.

Automatic conversion script
Id: cif_fix_values 2281 2013-09-26 08:29:07Z andrius 
;
_cod_original_cell_volume 2876.2(7)
_cod_original_sg_symbol_H-M Ibam
_cod_database_code 7114962

loop_
_symmetry_equiv_pos_as_xyz
'x, y, z'
'-x, -y, z'
'-x+1/2, y+1/2, -z'
'x+1/2, -y+1/2, -z'
'x+1/2, y+1/2, z+1/2'
'-x+1/2, -y+1/2, z+1/2'
'-x+1, y+1, -z+1/2'
'x+1, -y+1, -z+1/2'
'-x, -y, -z'
'x, y, -z'
'x-1/2, -y-1/2, z'
'-x-1/2, y-1/2, z'
'-x+1/2, -y+1/2, -z+1/2'
'x+1/2, y+1/2, -z+1/2'
'x, -y, z+1/2'
'-x, y, z+1/2'

loop_
_atom_site_label
_atom_site_type_symbol
_atom_site_fract_x
_atom_site_fract_y
_atom_site_fract_z
_atom_site_U_iso_or_equiv
_atom_site_adp_type
_atom_site_occupancy
_atom_site_symmetry_multiplicity
_atom_site_calc_flag
_atom_site_refinement_flags
O1 O -0.09185(5) 0.39891(3) 0.5000 0.0600(3) Uani 1 2 d S
O2 O 0.03205(5) 0.35191(3) 0.5000 0.0627(3) Uani 1 2 d S
O3 O 0.35806(5) 0.45883(3) 0.5000 0.0861(4) Uani 1 2 d S
O4 O 0.30841(5) 0.53528(3) 0.5000 0.0735(3) Uani 1 2 d S
N1 N 0.12671(5) 0.50743(3) 0.5000 0.0416(2) Uani 1 2 d S
H1A H 0.1356 0.5403 0.5000 0.050 Uiso 1 2 d S
C1 C 0.06012(7) 0.43471(3) 0.5000 0.0382(3) Uani 1 2 d S
C2 C 0.15816(7) 0.42830(3) 0.5000 0.0411(3) Uani 1 2 d S
C3 C 0.19712(7) 0.47384(4) 0.5000 0.0438(3) Uani 1 2 d S
C4 C 0.04255(6) 0.48544(3) 0.5000 0.0353(3) Uani 1 2 d S
C5 C -0.00772(7) 0.39537(3) 0.5000 0.0405(3) Uani 1 2 d S
C6 C -0.02833(8) 0.30974(4) 0.5000 0.0619(4) Uani 1 2 d S
H6A H -0.0680 0.3098 0.3926 0.074 Uiso 0.50 1 d P
C7 C 0.03639(10) 0.26635(5) 0.5000 0.0749(5) Uani 1 2 d S
H7A H 0.0037(13) 0.2386(6) 0.5000 0.112 Uiso 1 2 d S
H7B H 0.0811(19) 0.2655(8) 0.382(3) 0.112 Uiso 0.50 1 d P
C8 C 0.21126(7) 0.38190(4) 0.5000 0.0455(3) Uani 1 2 d S
C9 C 0.23473(6) 0.35961(3) 0.33665(15) 0.0624(3) Uani 1 1 d .
H9A H 0.2207 0.3747 0.2256 0.075 Uiso 1 1 calc R
C10 C 0.27903(7) 0.31499(3) 0.33662(19) 0.0812(3) Uani 1 1 d .
H10A H 0.2943 0.3001 0.2259 0.097 Uiso 1 1 calc R
C11 C 0.30038(10) 0.29271(5) 0.5000 0.0891(6) Uani 1 2 d S
H11A H 0.3293 0.2625 0.5000 0.107 Uiso 1 2 calc SR
C12 C 0.29631(7) 0.48747(4) 0.5000 0.0548(4) Uani 1 2 d S
C13 C 0.40708(10) 0.55061(6) 0.5000 0.1095(8) Uani 1 2 d S
H13A H 0.4382 0.5377 0.3933 0.131 Uiso 0.50 1 d P
C14 C 0.41635(13) 0.59982(7) 0.5000 0.1603(14) Uani 1 2 d S
H14A H 0.471(3) 0.6107(12) 0.5000 0.240 Uiso 1 2 d S
H14B H 0.396(3) 0.6213(15) 0.5000 0.240 Uiso 1 2 d S

loop_
_atom_site_aniso_label
_atom_site_aniso_U_11
_atom_site_aniso_U_22
_atom_site_aniso_U_33
_atom_site_aniso_U_23
_atom_site_aniso_U_13
_atom_site_aniso_U_12
O1 0.0333(4) 0.0380(4) 0.1088(6) 0.000 0.000 0.0022(3)
O2 0.0370(4) 0.0314(4) 0.1197(7) 0.000 0.000 0.0026(3)
O3 0.0319(4) 0.0537(5) 0.1728(10) 0.000 0.000 0.0086(4)
O4 0.0320(4) 0.0436(4) 0.1449(8) 0.000 0.000 -0.0016(3)
N1 0.0287(4) 0.0324(4) 0.0637(5) 0.000 0.000 0.0021(3)
C1 0.0322(5) 0.0309(5) 0.0515(6) 0.000 0.000 0.0060(4)
C2 0.0354(5) 0.0330(5) 0.0550(6) 0.000 0.000 0.0061(4)
C3 0.0293(4) 0.0380(5) 0.0642(7) 0.000 0.000 0.0081(4)
C4 0.0285(4) 0.0311(5) 0.0464(5) 0.000 0.000 0.0036(4)
C5 0.0349(5) 0.0332(5) 0.0533(6) 0.000 0.000 0.0059(4)
C6 0.0485(7) 0.0283(5) 0.1088(10) 0.000 0.000 -0.0027(5)
C7 0.0654(8) 0.0355(6) 0.1239(12) 0.000 0.000 0.0035(5)
C8 0.0289(5) 0.0355(5) 0.0722(7) 0.000 0.000 0.0050(4)
C9 0.0524(4) 0.0531(5) 0.0817(6) -0.0074(5) 0.0064(5) 0.0127(4)
C10 0.0674(5) 0.0582(5) 0.1182(8) -0.0232(5) 0.0104(6) 0.0217(4)
C11 0.0613(8) 0.0462(7) 0.1599(15) 0.000 0.000 0.0235(6)
C12 0.0317(5) 0.0421(6) 0.0905(9) 0.000 0.000 0.0038(4)
C13 0.0349(6) 0.0663(9) 0.227(2) 0.000 0.000 -0.0180(6)
C14 0.0530(10) 0.0889(13) 0.339(4) 0.000 0.000 -0.0209(9)

loop_
_atom_type_symbol
_atom_type_description
_atom_type_scat_dispersion_real
_atom_type_scat_dispersion_imag
_atom_type_scat_source
C C 0.0033 0.0016 'International Tables Vol C Tables 4.2.6.8 and 6.1.1.4'
H H 0.0000 0.0000 'International Tables Vol C Tables 4.2.6.8 and 6.1.1.4'
N N 0.0061 0.0033 'International Tables Vol C Tables 4.2.6.8 and 6.1.1.4'
O O 0.0106 0.0060 'International Tables Vol C Tables 4.2.6.8 and 6.1.1.4'

loop_
_geom_angle_atom_site_label_1
_geom_angle_atom_site_label_2
_geom_angle_atom_site_label_3
_geom_angle
_geom_angle_site_symmetry_1
_geom_angle_site_symmetry_3
C5 O2 C6 117.72(8) . .
C12 O4 C13 114.10(9) . .
C4 N1 C3 110.95(8) . .
C2 C1 C4 107.37(8) . .
C2 C1 C5 124.84(9) . .
C4 C1 C5 127.79(9) . .
C3 C2 C1 106.92(9) . .
C3 C2 C8 125.12(9) . .
C1 C2 C8 127.97(9) . .
N1 C3 C2 108.40(9) . .
N1 C3 C12 122.79(9) . .
C2 C3 C12 128.82(9) . .
N1 C4 C1 106.37(8) . .
N1 C4 C4 120.13(11) . 9_566
C1 C4 C4 133.50(11) . 9_566
O1 C5 O2 120.14(9) . .
O1 C5 C1 127.36(9) . .
O2 C5 C1 112.51(9) . .
O2 C6 C7 105.36(9) . .
C9 C8 C9 118.96(10) . 10_556
C9 C8 C2 120.50(5) . .
C9 C8 C2 120.50(5) 10_556 .
C8 C9 C10 120.52(10) . .
C11 C10 C9 119.98(11) . .
C10 C11 C10 120.01(13) 10_556 .
O3 C12 O4 124.12(10) . .
O3 C12 C3 123.59(10) . .
O4 C12 C3 112.29(9) . .
C14 C13 O4 112.19(13) . .

loop_
_geom_bond_atom_site_label_1
_geom_bond_atom_site_label_2
_geom_bond_distance
_geom_bond_site_symmetry_2
O1 C5 1.2124(13) .
O2 C5 1.3260(12) .
O2 C6 1.4494(13) .
O3 C12 1.1869(14) .
O4 C12 1.3279(14) .
O4 C13 1.4786(16) .
N1 C4 1.3520(12) .
N1 C3 1.3704(13) .
C1 C2 1.4191(14) .
C1 C4 1.4195(14) .
C1 C5 1.4569(14) .
C2 C3 1.3730(14) .
C2 C8 1.4881(14) .
C3 C12 1.4734(15) .
C4 C4 1.4620(18) 9_566
C6 C7 1.5138(17) .
C8 C9 1.3790(11) .
C8 C9 1.3790(11) 10_556
C9 C10 1.3835(12) .
C10 C11 1.3719(14) .
C11 C10 1.3719(14) 10_556
C13 C14 1.362(3) .
